data_7716863
loop_
_publ_author_name
'Reigosa-Chamorro, Francisco'
'Cordeiro, Sandra'
'Pereira, M. Teresa'
'Filipe, Beatriz'
'Baptista, Pedro V.'
'Fernandes, Alexandra R.'
'Vila, Jos&#xe9; M'

_publ_section_title
;
 Effect of mono- and dinuclear thiosemicarbazone platinacycles in the
 proliferation of a colorectal carcinoma cell line.
;
_journal_issue 44
_journal_name_full 'Dalton transactions (Cambridge, England : 2003)'
_journal_page_first 17803
_journal_page_last 17818
_journal_paper_doi 10.1039/d4dt01490a
_journal_volume 53
_journal_year 2024
_chemical_formula_sum 'C62 H64 B2 Cl14 N6 O4 P2 Pt2 S2'
_chemical_formula_weight 1991.35
_space_group_crystal_system triclinic
_space_group_IT_number 2
_space_group_name_Hall '-P 1'
_space_group_name_H-M_alt 'P -1'
_atom_sites_solution_hydrogens mixed
_audit_creation_method SHELXL-2019/3
_audit_update_record
;
2023-11-20 deposited with the CCDC.	2024-08-20 downloaded from the CCDC.
;
_cell_angle_alpha 109.523(3)
_cell_angle_beta 102.812(4)
_cell_angle_gamma 93.106(4)
_cell_formula_units_Z 1
_cell_length_a 10.9176(10)
_cell_length_b 13.5362(11)
_cell_length_c 13.8789(12)
_cell_measurement_reflns_used 1911
_cell_measurement_temperature 100(2)
_cell_measurement_theta_max 29.578
_cell_measurement_theta_min 2.522
_cell_volume 1866.6(3)
_computing_structure_refinement 'SHELXL-2019/2 (Sheldrick, 2019)'
_diffrn_ambient_temperature 100(2)
_diffrn_measured_fraction_theta_full 0.999
_diffrn_measured_fraction_theta_max 0.995
_diffrn_measurement_device_type 'Bruker APEX-II CCD'
_diffrn_measurement_method '\f and \w scans'
_diffrn_radiation_type MoK\a
_diffrn_radiation_wavelength 0.71073
_diffrn_reflns_av_R_equivalents 0.0868
_diffrn_reflns_av_unetI/netI 0.0584
_diffrn_reflns_Laue_measured_fraction_full 0.999
_diffrn_reflns_Laue_measured_fraction_max 0.995
_diffrn_reflns_limit_h_max 15
_diffrn_reflns_limit_h_min -15
_diffrn_reflns_limit_k_max 19
_diffrn_reflns_limit_k_min -19
_diffrn_reflns_limit_l_max 19
_diffrn_reflns_limit_l_min -19
_diffrn_reflns_number 86764
_diffrn_reflns_point_group_measured_fraction_full 0.999
_diffrn_reflns_point_group_measured_fraction_max 0.995
_diffrn_reflns_theta_full 25.242
_diffrn_reflns_theta_max 30.630
_diffrn_reflns_theta_min 2.522
_diffrn_standards_number 0
_exptl_absorpt_coefficient_mu 4.393
_exptl_absorpt_correction_T_max 0.7568
_exptl_absorpt_correction_T_min 0.6844
_exptl_absorpt_correction_type multi-scan
_exptl_absorpt_process_details
;
 SADABS 2016/2: Krause, L., Herbst-Irmer, R., Sheldrick G.M. & Stalke D.,
 J. Appl. Cryst. 48 (2015) 3-10
;
_exptl_crystal_colour yellow
_exptl_crystal_density_diffrn 1.772
_exptl_crystal_description prism
_exptl_crystal_F_000 976
_exptl_crystal_size_max 0.070
_exptl_crystal_size_mid 0.050
_exptl_crystal_size_min 0.030
_refine_diff_density_max 2.557
_refine_diff_density_min -3.099
_refine_diff_density_rms 0.283
_refine_ls_extinction_coef 0.0048(3)
_refine_ls_extinction_expression Fc^*^=kFc[1+0.001xFc^2^\l^3^/sin(2\q)]^-1/4^
_refine_ls_extinction_method 'SHELXL-2019/2 (Sheldrick 2019)'
_refine_ls_goodness_of_fit_ref 1.073
_refine_ls_hydrogen_treatment mixed
_refine_ls_matrix_type full
_refine_ls_number_parameters 433
_refine_ls_number_reflns 11479
_refine_ls_number_restraints 0
_refine_ls_restrained_S_all 1.073
_refine_ls_R_factor_all 0.0848
_refine_ls_R_factor_gt 0.0618
_refine_ls_shift/su_max 0.001
_refine_ls_shift/su_mean 0.000
_refine_ls_structure_factor_coef Fsqd
_refine_ls_weighting_details 'w=1/[\s^2^(Fo^2^)+(0.0304P)^2^+30.4585P] where P=(Fo^2^+2Fc^2^)/3'
_refine_ls_weighting_scheme calc
_refine_ls_wR_factor_gt 0.1241
_refine_ls_wR_factor_ref 0.1386
_reflns_Friedel_coverage 0.000
_reflns_number_gt 9441
_reflns_number_total 11479
_reflns_threshold_expression 'I > 2\s(I)'
_cod_data_source_file d4dt01490a2.cif
_cod_data_source_block shelx
_cod_depositor_comments 'Adding full bibliography for 7716863--7716864.cif.'
_cod_database_code 7716863
_shelx_shelxl_version_number 2019/3
_shelx_space_group_comment
;
The symmetry employed for this shelxl refinement is uniquely defined
by the following loop, which should always be used as a source of
symmetry information in preference to the above space-group names.
They are only intended as comments.
;
_shelx_estimated_absorpt_t_min 0.749
_shelx_estimated_absorpt_t_max 0.880

loop_
_space_group_symop_operation_xyz
'x, y, z'
'-x, -y, -z'

loop_
_atom_site_label
_atom_site_type_symbol
_atom_site_fract_x
_atom_site_fract_y
_atom_site_fract_z
_atom_site_U_iso_or_equiv
_atom_site_adp_type
_atom_site_occupancy
_atom_site_site_symmetry_order
_atom_site_calc_flag
_atom_site_refinement_flags_posn
_atom_site_refinement_flags_adp
_atom_site_refinement_flags_occupancy
_atom_site_disorder_assembly
_atom_site_disorder_group
Pt1 Pt 0.33292(2) 0.17585(2) 0.42377(2) 0.01627(8) Uani 1 1 d . . . . .
S1 S 0.35721(17) 0.27873(13) 0.32008(13) 0.0204(3) Uani 1 1 d . . . . .
P1 P 0.30326(16) 0.30605(13) 0.56133(13) 0.0171(3) Uani 1 1 d . . . . .
O1 O 0.3587(6) 0.0492(4) 0.7999(4) 0.0277(11) Uani 1 1 d . . . . .
H1 H 0.352777 0.037138 0.854339 0.042 Uiso 1 1 calc R U . . .
O2 O 0.3142(6) -0.1397(4) 0.7251(4) 0.0281(11) Uani 1 1 d . . . . .
H2 H 0.307516 -0.131548 0.786393 0.042 Uiso 1 1 calc R U . . .
N1 N 0.3578(5) 0.0558(4) 0.2978(4) 0.0148(10) Uani 1 1 d . . . . .
N3 N 0.4052(6) 0.1944(5) 0.1314(5) 0.0252(13) Uani 1 1 d . . . . .
H3 H 0.421063 0.140554 0.081178 0.030 Uiso 1 1 calc R U . . .
N2 N 0.3784(6) 0.0783(5) 0.2133(5) 0.0210(11) Uani 1 1 d . . . . .
C1 C 0.3399(6) -0.0413(5) 0.4026(5) 0.0162(11) Uani 1 1 d . . . . .
C2 C 0.3457(6) -0.1354(5) 0.4237(5) 0.0186(12) Uani 1 1 d . . . . .
H2B H 0.352513 -0.199267 0.370470 0.022 Uiso 1 1 calc R U . . .
C3 C 0.3412(6) -0.1343(5) 0.5231(5) 0.0199(12) Uani 1 1 d . . . . .
H3A H 0.343770 -0.198357 0.536984 0.024 Uiso 1 1 calc R U . . .
C4 C 0.3332(6) -0.0415(5) 0.6031(5) 0.0189(12) Uani 1 1 d . . . . .
C5 C 0.3280(6) 0.0530(5) 0.5799(5) 0.0185(12) Uani 1 1 d . . . . .
H5 H 0.322954 0.116927 0.633788 0.022 Uiso 1 1 calc R U . . .
C6 C 0.3301(6) 0.0547(5) 0.4798(5) 0.0147(11) Uani 1 1 d . . . . .
C7 C 0.3521(6) -0.0385(5) 0.3008(5) 0.0175(12) Uani 1 1 d . . . . .
C8 C 0.3606(7) -0.1354(6) 0.2117(6) 0.0236(14) Uani 1 1 d . . . . .
H8A H 0.338061 -0.122289 0.145071 0.035 Uiso 1 1 calc R U . . .
H8B H 0.301805 -0.194815 0.207818 0.035 Uiso 1 1 calc R U . . .
H8C H 0.447361 -0.152708 0.223724 0.035 Uiso 1 1 calc R U . . .
C9 C 0.3817(7) 0.1776(5) 0.2149(5) 0.0209(13) Uani 1 1 d . . . . .
C10 C 0.4063(8) 0.2968(6) 0.1181(6) 0.0284(16) Uani 1 1 d . . . . .
H10A H 0.461717 0.351573 0.182326 0.034 Uiso 1 1 calc R U . . .
H10B H 0.319458 0.316137 0.109194 0.034 Uiso 1 1 calc R U . . .
C11 C 0.4535(9) 0.2938(6) 0.0239(6) 0.0329(17) Uani 1 1 d . . . . .
H11A H 0.395151 0.243332 -0.040312 0.049 Uiso 1 1 calc R U . . .
H11B H 0.538029 0.271780 0.031313 0.049 Uiso 1 1 calc R U . . .
H11C H 0.458024 0.364425 0.018955 0.049 Uiso 1 1 calc R U . . .
C12 C 0.1769(6) 0.2817(5) 0.6204(5) 0.0181(12) Uani 1 1 d . . . . .
C13 C 0.0895(6) 0.1898(6) 0.5709(6) 0.0223(13) Uani 1 1 d . . . . .
H13 H 0.101357 0.136128 0.510270 0.027 Uiso 1 1 calc R U . . .
C14 C -0.0145(7) 0.1759(6) 0.6092(6) 0.0250(14) Uani 1 1 d . . . . .
H14 H -0.073689 0.112980 0.575044 0.030 Uiso 1 1 calc R U . . .
C15 C -0.0318(7) 0.2548(7) 0.6982(6) 0.0288(16) Uani 1 1 d . . . . .
H15 H -0.101909 0.245188 0.725787 0.035 Uiso 1 1 calc R U . . .
C16 C 0.0535(7) 0.3471(6) 0.7461(6) 0.0278(15) Uani 1 1 d . . . . .
H16 H 0.040603 0.401273 0.805891 0.033 Uiso 1 1 calc R U . . .
C17 C 0.1571(7) 0.3614(6) 0.7080(6) 0.0239(14) Uani 1 1 d . . . . .
H17 H 0.214760 0.425275 0.741274 0.029 Uiso 1 1 calc R U . . .
C18 C 0.4503(6) 0.3581(5) 0.6666(5) 0.0175(12) Uani 1 1 d . . . . .
C19 C 0.4652(7) 0.3583(6) 0.7689(6) 0.0238(14) Uani 1 1 d . . . . .
H19 H 0.396355 0.330593 0.788184 0.029 Uiso 1 1 calc R U . . .
C20 C 0.5814(7) 0.3994(6) 0.8428(6) 0.0260(15) Uani 1 1 d . . . . .
H20 H 0.592242 0.398564 0.912355 0.031 Uiso 1 1 calc R U . . .
C21 C 0.6813(8) 0.4415(6) 0.8158(6) 0.0275(15) Uani 1 1 d . . . . .
H21 H 0.759607 0.470962 0.867277 0.033 Uiso 1 1 calc R U . . .
C22 C 0.6675(7) 0.4410(6) 0.7139(6) 0.0259(14) Uani 1 1 d . . . . .
H22 H 0.736580 0.469330 0.695269 0.031 Uiso 1 1 calc R U . . .
C23 C 0.5522(7) 0.3989(6) 0.6389(6) 0.0237(14) Uani 1 1 d . . . . .
H23 H 0.542749 0.397805 0.568821 0.028 Uiso 1 1 calc R U . . .
C24 C 0.2555(7) 0.4217(5) 0.5311(5) 0.0197(12) Uani 1 1 d . . . . .
C25 C 0.3121(7) 0.5255(5) 0.5933(6) 0.0226(13) Uani 1 1 d . . . . .
H25 H 0.384162 0.537511 0.650800 0.027 Uiso 1 1 calc R U . . .
C26 C 0.2645(8) 0.6106(6) 0.5721(6) 0.0273(15) Uani 1 1 d . . . . .
H26 H 0.304058 0.680699 0.614627 0.033 Uiso 1 1 calc R U . . .
C27 C 0.1589(8) 0.5937(6) 0.4887(6) 0.0273(15) Uani 1 1 d . . . . .
H27 H 0.125148 0.652278 0.475003 0.033 Uiso 1 1 calc R U . . .
C28 C 0.1029(7) 0.4925(6) 0.4259(6) 0.0264(15) Uani 1 1 d . . . . .
H28 H 0.031468 0.481236 0.368137 0.032 Uiso 1 1 calc R U . . .
C29 C 0.1503(7) 0.4065(6) 0.4466(6) 0.0242(14) Uani 1 1 d . . . . .
H29 H 0.110862 0.336719 0.402967 0.029 Uiso 1 1 calc R U . . .
B1 B 0.3333(8) -0.0432(6) 0.7162(6) 0.0212(14) Uani 1 1 d . . . . .
Cl1 Cl 0.0931(2) -0.0295(2) 0.09962(19) 0.0430(5) Uani 1 1 d . . . . .
Cl2 Cl -0.0165(2) 0.0423(2) 0.27848(18) 0.0495(6) Uani 1 1 d . . . . .
Cl3 Cl -0.1190(2) -0.1589(2) 0.1090(2) 0.0460(5) Uani 1 1 d . . . . .
C30 C -0.0476(8) -0.0279(7) 0.1418(6) 0.0335(17) Uani 1 1 d . . . . .
H30 H -0.107286 0.008438 0.103873 0.040 Uiso 1 1 calc R U . . .
Cl4 Cl 0.0505(2) 0.2765(2) 0.15950(18) 0.0449(5) Uani 1 1 d . . . . .
Cl5 Cl -0.1044(3) 0.3585(2) 0.0139(2) 0.0576(7) Uani 1 1 d . . . . .
Cl6 Cl -0.1868(2) 0.34323(19) 0.1937(2) 0.0489(6) Uani 1 1 d . . . . .
C31 C -0.1045(8) 0.2858(7) 0.0977(7) 0.0345(18) Uani 1 1 d . . . . .
H31 H -0.148869 0.212588 0.053858 0.041 Uiso 1 1 calc R U . . .
Cl7 Cl 0.33050(17) -0.06012(14) -0.02870(13) 0.0235(3) Uani 1 1 d . . . . .
H2A H 0.374(7) 0.035(6) 0.160(6) 0.014(19) Uiso 1 1 d . . . . .

loop_
_atom_site_aniso_label
_atom_site_aniso_U_11
_atom_site_aniso_U_22
_atom_site_aniso_U_33
_atom_site_aniso_U_23
_atom_site_aniso_U_13
_atom_site_aniso_U_12
Pt1 0.01887(12) 0.01482(12) 0.01543(12) 0.00629(8) 0.00340(8) 0.00313(8)
S1 0.0274(8) 0.0173(7) 0.0183(7) 0.0074(6) 0.0070(6) 0.0051(6)
P1 0.0193(8) 0.0159(7) 0.0173(7) 0.0071(6) 0.0052(6) 0.0026(6)
O1 0.042(3) 0.022(3) 0.022(2) 0.009(2) 0.012(2) 0.004(2)
O2 0.044(3) 0.021(2) 0.024(3) 0.011(2) 0.011(2) 0.006(2)
N1 0.023(3) 0.012(2) 0.005(2) -0.0017(17) 0.0027(18) 0.0043(19)
N3 0.041(4) 0.019(3) 0.017(3) 0.008(2) 0.007(2) 0.008(3)
N2 0.032(3) 0.016(3) 0.013(3) 0.004(2) 0.004(2) 0.003(2)
C1 0.017(3) 0.010(3) 0.019(3) 0.003(2) 0.003(2) 0.003(2)
C2 0.019(3) 0.014(3) 0.023(3) 0.007(2) 0.005(2) 0.005(2)
C3 0.018(3) 0.020(3) 0.025(3) 0.011(3) 0.006(2) 0.003(2)
C4 0.015(3) 0.019(3) 0.021(3) 0.007(2) 0.002(2) 0.004(2)
C5 0.018(3) 0.016(3) 0.019(3) 0.004(2) 0.004(2) 0.004(2)
C6 0.017(3) 0.012(3) 0.017(3) 0.009(2) 0.001(2) 0.003(2)
C7 0.019(3) 0.016(3) 0.017(3) 0.007(2) 0.003(2) 0.004(2)
C8 0.026(3) 0.022(3) 0.022(3) 0.006(3) 0.005(3) 0.005(3)
C9 0.023(3) 0.019(3) 0.021(3) 0.009(3) 0.003(2) 0.001(2)
C10 0.046(5) 0.023(3) 0.020(3) 0.012(3) 0.011(3) 0.005(3)
C11 0.050(5) 0.027(4) 0.030(4) 0.016(3) 0.015(4) 0.007(3)
C12 0.021(3) 0.019(3) 0.018(3) 0.009(2) 0.008(2) 0.006(2)
C13 0.019(3) 0.026(3) 0.021(3) 0.010(3) 0.002(2) 0.005(3)
C14 0.018(3) 0.028(4) 0.032(4) 0.017(3) 0.003(3) 0.004(3)
C15 0.020(3) 0.037(4) 0.035(4) 0.018(3) 0.010(3) 0.008(3)
C16 0.030(4) 0.033(4) 0.024(3) 0.012(3) 0.011(3) 0.009(3)
C17 0.025(3) 0.023(3) 0.027(3) 0.011(3) 0.009(3) 0.002(3)
C18 0.019(3) 0.014(3) 0.018(3) 0.005(2) 0.004(2) 0.000(2)
C19 0.024(3) 0.022(3) 0.027(3) 0.009(3) 0.009(3) 0.004(3)
C20 0.029(4) 0.024(3) 0.022(3) 0.009(3) -0.001(3) 0.006(3)
C21 0.030(4) 0.021(3) 0.028(4) 0.008(3) 0.001(3) 0.006(3)
C22 0.021(3) 0.027(4) 0.030(4) 0.011(3) 0.005(3) 0.003(3)
C23 0.030(4) 0.022(3) 0.025(3) 0.015(3) 0.011(3) 0.005(3)
C24 0.025(3) 0.015(3) 0.022(3) 0.008(2) 0.008(3) 0.006(2)
C25 0.026(3) 0.018(3) 0.023(3) 0.006(3) 0.005(3) 0.004(3)
C26 0.044(4) 0.017(3) 0.020(3) 0.004(3) 0.010(3) 0.006(3)
C27 0.039(4) 0.024(3) 0.032(4) 0.018(3) 0.020(3) 0.012(3)
C28 0.025(3) 0.028(4) 0.030(4) 0.013(3) 0.009(3) 0.008(3)
C29 0.024(3) 0.022(3) 0.025(3) 0.008(3) 0.004(3) 0.002(3)
B1 0.024(4) 0.021(4) 0.021(3) 0.010(3) 0.007(3) 0.004(3)
Cl1 0.0278(10) 0.0582(14) 0.0439(12) 0.0198(11) 0.0073(9) 0.0102(9)
Cl2 0.0465(13) 0.0575(15) 0.0326(11) 0.0052(10) 0.0041(9) 0.0043(11)
Cl3 0.0433(12) 0.0432(12) 0.0482(13) 0.0113(10) 0.0130(10) 0.0053(10)
C30 0.027(4) 0.044(5) 0.029(4) 0.012(4) 0.006(3) 0.008(3)
Cl4 0.0405(12) 0.0588(15) 0.0321(10) 0.0126(10) 0.0053(9) 0.0194(11)
Cl5 0.084(2) 0.0441(14) 0.0419(13) 0.0219(11) -0.0009(13) 0.0108(13)
Cl6 0.0397(12) 0.0366(12) 0.0575(15) -0.0030(10) 0.0186(11) 0.0007(9)
C31 0.030(4) 0.033(4) 0.033(4) 0.007(3) 0.001(3) 0.003(3)
Cl7 0.0282(8) 0.0239(8) 0.0175(7) 0.0069(6) 0.0053(6) 0.0025(6)

loop_
_atom_type_symbol
_atom_type_description
_atom_type_scat_dispersion_real
_atom_type_scat_dispersion_imag
_atom_type_scat_source
C C 0.0033 0.0016 'International Tables Vol C Tables 4.2.6.8 and 6.1.1.4'
H H 0.0000 0.0000 'International Tables Vol C Tables 4.2.6.8 and 6.1.1.4'
B B 0.0013 0.0007 'International Tables Vol C Tables 4.2.6.8 and 6.1.1.4'
Cl Cl 0.1484 0.1585 'International Tables Vol C Tables 4.2.6.8 and 6.1.1.4'
N N 0.0061 0.0033 'International Tables Vol C Tables 4.2.6.8 and 6.1.1.4'
O O 0.0106 0.0060 'International Tables Vol C Tables 4.2.6.8 and 6.1.1.4'
P P 0.1023 0.0942 'International Tables Vol C Tables 4.2.6.8 and 6.1.1.4'
Pt Pt -1.7033 8.3905 'International Tables Vol C Tables 4.2.6.8 and 6.1.1.4'
S S 0.1246 0.1234 'International Tables Vol C Tables 4.2.6.8 and 6.1.1.4'

loop_
_geom_angle_atom_site_label_1
_geom_angle_atom_site_label_2
_geom_angle_atom_site_label_3
_geom_angle
_geom_angle_site_symmetry_1
_geom_angle_site_symmetry_3
_geom_angle_publ_flag
N1 Pt1 C6 79.9(2) . . ?
N1 Pt1 P1 179.24(17) . . ?
C6 Pt1 P1 99.70(18) . . ?
N1 Pt1 S1 83.43(16) . . ?
C6 Pt1 S1 163.03(18) . . ?
P1 Pt1 S1 96.98(6) . . ?
C9 S1 Pt1 96.5(2) . . ?
C12 P1 C24 99.4(3) . . ?
C12 P1 C18 108.2(3) . . ?
C24 P1 C18 104.0(3) . . ?
C12 P1 Pt1 118.4(2) . . ?
C24 P1 Pt1 113.9(2) . . ?
C18 P1 Pt1 111.4(2) . . ?
B1 O1 H1 109.5 . . ?
B1 O2 H2 109.5 . . ?
C7 N1 N2 122.9(5) . . ?
C7 N1 Pt1 118.5(4) . . ?
N2 N1 Pt1 118.6(4) . . ?
C9 N3 C10 123.8(6) . . ?
C9 N3 H3 118.1 . . ?
C10 N3 H3 118.1 . . ?
C9 N2 N1 119.8(6) . . ?
C9 N2 H2A 116(6) . . ?
N1 N2 H2A 123(6) . . ?
C2 C1 C6 121.8(6) . . ?
C2 C1 C7 120.5(6) . . ?
C6 C1 C7 117.6(5) . . ?
C3 C2 C1 119.2(6) . . ?
C3 C2 H2B 120.4 . . ?
C1 C2 H2B 120.4 . . ?
C2 C3 C4 121.6(6) . . ?
C2 C3 H3A 119.2 . . ?
C4 C3 H3A 119.2 . . ?
C3 C4 C5 118.1(6) . . ?
C3 C4 B1 119.8(6) . . ?
C5 C4 B1 122.1(6) . . ?
C6 C5 C4 122.0(6) . . ?
C6 C5 H5 119.0 . . ?
C4 C5 H5 119.0 . . ?
C5 C6 C1 117.3(5) . . ?
C5 C6 Pt1 131.6(5) . . ?
C1 C6 Pt1 110.9(4) . . ?
N1 C7 C1 112.8(6) . . ?
N1 C7 C8 124.5(6) . . ?
C1 C7 C8 122.7(6) . . ?
C7 C8 H8A 109.5 . . ?
C7 C8 H8B 109.5 . . ?
H8A C8 H8B 109.5 . . ?
C7 C8 H8C 109.5 . . ?
H8A C8 H8C 109.5 . . ?
H8B C8 H8C 109.5 . . ?
N3 C9 N2 116.7(6) . . ?
N3 C9 S1 121.7(5) . . ?
N2 C9 S1 121.6(5) . . ?
N3 C10 C11 111.0(6) . . ?
N3 C10 H10A 109.4 . . ?
C11 C10 H10A 109.4 . . ?
N3 C10 H10B 109.4 . . ?
C11 C10 H10B 109.4 . . ?
H10A C10 H10B 108.0 . . ?
C10 C11 H11A 109.5 . . ?
C10 C11 H11B 109.5 . . ?
H11A C11 H11B 109.5 . . ?
C10 C11 H11C 109.5 . . ?
H11A C11 H11C 109.5 . . ?
H11B C11 H11C 109.5 . . ?
C13 C12 C17 119.3(6) . . ?
C13 C12 P1 120.3(5) . . ?
C17 C12 P1 119.8(5) . . ?
C14 C13 C12 120.6(7) . . ?
C14 C13 H13 119.7 . . ?
C12 C13 H13 119.7 . . ?
C13 C14 C15 119.6(7) . . ?
C13 C14 H14 120.2 . . ?
C15 C14 H14 120.2 . . ?
C16 C15 C14 119.8(7) . . ?
C16 C15 H15 120.1 . . ?
C14 C15 H15 120.1 . . ?
C17 C16 C15 120.8(7) . . ?
C17 C16 H16 119.6 . . ?
C15 C16 H16 119.6 . . ?
C16 C17 C12 119.9(7) . . ?
C16 C17 H17 120.1 . . ?
C12 C17 H17 120.1 . . ?
C19 C18 C23 119.8(6) . . ?
C19 C18 P1 124.3(5) . . ?
C23 C18 P1 115.9(5) . . ?
C20 C19 C18 119.6(7) . . ?
C20 C19 H19 120.2 . . ?
C18 C19 H19 120.2 . . ?
C21 C20 C19 120.5(7) . . ?
C21 C20 H20 119.8 . . ?
C19 C20 H20 119.8 . . ?
C20 C21 C22 120.3(7) . . ?
C20 C21 H21 119.9 . . ?
C22 C21 H21 119.9 . . ?
C21 C22 C23 119.7(7) . . ?
C21 C22 H22 120.1 . . ?
C23 C22 H22 120.1 . . ?
C22 C23 C18 120.1(7) . . ?
C22 C23 H23 120.0 . . ?
C18 C23 H23 120.0 . . ?
C29 C24 C25 118.3(6) . . ?
C29 C24 P1 118.1(5) . . ?
C25 C24 P1 123.4(5) . . ?
C26 C25 C24 120.8(7) . . ?
C26 C25 H25 119.6 . . ?
C24 C25 H25 119.6 . . ?
C25 C26 C27 119.9(7) . . ?
C25 C26 H26 120.0 . . ?
C27 C26 H26 120.0 . . ?
C28 C27 C26 120.2(7) . . ?
C28 C27 H27 119.9 . . ?
C26 C27 H27 119.9 . . ?
C27 C28 C29 120.2(7) . . ?
C27 C28 H28 119.9 . . ?
C29 C28 H28 119.9 . . ?
C28 C29 C24 120.6(7) . . ?
C28 C29 H29 119.7 . . ?
C24 C29 H29 119.7 . . ?
O1 B1 O2 123.2(7) . . ?
O1 B1 C4 119.4(6) . . ?
O2 B1 C4 117.3(6) . . ?
Cl2 C30 Cl1 110.7(5) . . ?
Cl2 C30 Cl3 111.0(5) . . ?
Cl1 C30 Cl3 109.6(5) . . ?
Cl2 C30 H30 108.5 . . ?
Cl1 C30 H30 108.5 . . ?
Cl3 C30 H30 108.5 . . ?
Cl4 C31 Cl5 111.0(5) . . ?
Cl4 C31 Cl6 109.9(5) . . ?
Cl5 C31 Cl6 110.9(5) . . ?
Cl4 C31 H31 108.3 . . ?
Cl5 C31 H31 108.3 . . ?
Cl6 C31 H31 108.3 . . ?

loop_
_geom_bond_atom_site_label_1
_geom_bond_atom_site_label_2
_geom_bond_distance
_geom_bond_site_symmetry_2
_geom_bond_publ_flag
Pt1 N1 2.033(5) . ?
Pt1 C6 2.037(6) . ?
Pt1 P1 2.2232(17) . ?
Pt1 S1 2.3557(17) . ?
S1 C9 1.719(7) . ?
P1 C12 1.821(7) . ?
P1 C24 1.825(7) . ?
P1 C18 1.832(7) . ?
O1 B1 1.356(9) . ?
O1 H1 0.8400 . ?
O2 B1 1.362(9) . ?
O2 H2 0.8400 . ?
N1 C7 1.289(8) . ?
N1 N2 1.367(8) . ?
N3 C9 1.327(9) . ?
N3 C10 1.458(9) . ?
N3 H3 0.8800 . ?
N2 C9 1.336(9) . ?
N2 H2A 0.77(8) . ?
C1 C2 1.401(9) . ?
C1 C6 1.409(8) . ?
C1 C7 1.460(9) . ?
C2 C3 1.386(9) . ?
C2 H2B 0.9500 . ?
C3 C4 1.393(9) . ?
C3 H3A 0.9500 . ?
C4 C5 1.420(9) . ?
C4 B1 1.578(10) . ?
C5 C6 1.402(9) . ?
C5 H5 0.9500 . ?
C7 C8 1.496(9) . ?
C8 H8A 0.9800 . ?
C8 H8B 0.9800 . ?
C8 H8C 0.9800 . ?
C10 C11 1.498(10) . ?
C10 H10A 0.9900 . ?
C10 H10B 0.9900 . ?
C11 H11A 0.9800 . ?
C11 H11B 0.9800 . ?
C11 H11C 0.9800 . ?
C12 C13 1.393(10) . ?
C12 C17 1.398(10) . ?
C13 C14 1.385(10) . ?
C13 H13 0.9500 . ?
C14 C15 1.395(11) . ?
C14 H14 0.9500 . ?
C15 C16 1.384(11) . ?
C15 H15 0.9500 . ?
C16 C17 1.380(10) . ?
C16 H16 0.9500 . ?
C17 H17 0.9500 . ?
C18 C19 1.392(9) . ?
C18 C23 1.398(9) . ?
C19 C20 1.392(10) . ?
C19 H19 0.9500 . ?
C20 C21 1.382(11) . ?
C20 H20 0.9500 . ?
C21 C22 1.387(11) . ?
C21 H21 0.9500 . ?
C22 C23 1.392(10) . ?
C22 H22 0.9500 . ?
C23 H23 0.9500 . ?
C24 C29 1.397(10) . ?
C24 C25 1.400(9) . ?
C25 C26 1.382(10) . ?
C25 H25 0.9500 . ?
C26 C27 1.387(11) . ?
C26 H26 0.9500 . ?
C27 C28 1.373(11) . ?
C27 H27 0.9500 . ?
C28 C29 1.388(10) . ?
C28 H28 0.9500 . ?
C29 H29 0.9500 . ?
Cl1 C30 1.759(8) . ?
Cl2 C30 1.758(9) . ?
Cl3 C30 1.764(9) . ?
C30 H30 1.0000 . ?
Cl4 C31 1.752(8) . ?
Cl5 C31 1.758(9) . ?
Cl6 C31 1.761(9) . ?
C31 H31 1.0000 . ?

loop_
_geom_torsion_atom_site_label_1
_geom_torsion_atom_site_label_2
_geom_torsion_atom_site_label_3
_geom_torsion_atom_site_label_4
_geom_torsion
_geom_torsion_site_symmetry_1
_geom_torsion_site_symmetry_2
_geom_torsion_site_symmetry_3
_geom_torsion_site_symmetry_4
_geom_torsion_publ_flag
C7 N1 N2 C9 179.2(6) . . . . ?
Pt1 N1 N2 C9 -0.1(8) . . . . ?
C6 C1 C2 C3 0.2(10) . . . . ?
C7 C1 C2 C3 176.3(6) . . . . ?
C1 C2 C3 C4 -1.0(10) . . . . ?
C2 C3 C4 C5 0.7(10) . . . . ?
C2 C3 C4 B1 -177.8(6) . . . . ?
C3 C4 C5 C6 0.4(10) . . . . ?
B1 C4 C5 C6 178.9(6) . . . . ?
C4 C5 C6 C1 -1.1(9) . . . . ?
C4 C5 C6 Pt1 -176.5(5) . . . . ?
C2 C1 C6 C5 0.9(9) . . . . ?
C7 C1 C6 C5 -175.3(6) . . . . ?
C2 C1 C6 Pt1 177.2(5) . . . . ?
C7 C1 C6 Pt1 1.0(7) . . . . ?
N2 N1 C7 C1 175.2(6) . . . . ?
Pt1 N1 C7 C1 -5.5(7) . . . . ?
N2 N1 C7 C8 -3.2(10) . . . . ?
Pt1 N1 C7 C8 176.1(5) . . . . ?
C2 C1 C7 N1 -173.3(6) . . . . ?
C6 C1 C7 N1 2.9(8) . . . . ?
C2 C1 C7 C8 5.1(10) . . . . ?
C6 C1 C7 C8 -178.7(6) . . . . ?
C10 N3 C9 N2 177.1(7) . . . . ?
C10 N3 C9 S1 -3.2(10) . . . . ?
N1 N2 C9 N3 178.4(6) . . . . ?
N1 N2 C9 S1 -1.4(9) . . . . ?
Pt1 S1 C9 N3 -178.0(6) . . . . ?
Pt1 S1 C9 N2 1.8(6) . . . . ?
C9 N3 C10 C11 172.1(7) . . . . ?
C24 P1 C12 C13 114.3(6) . . . . ?
C18 P1 C12 C13 -137.5(5) . . . . ?
Pt1 P1 C12 C13 -9.5(6) . . . . ?
C24 P1 C12 C17 -57.2(6) . . . . ?
C18 P1 C12 C17 51.1(6) . . . . ?
Pt1 P1 C12 C17 179.0(5) . . . . ?
C17 C12 C13 C14 -1.6(10) . . . . ?
P1 C12 C13 C14 -173.1(5) . . . . ?
C12 C13 C14 C15 0.1(10) . . . . ?
C13 C14 C15 C16 1.3(11) . . . . ?
C14 C15 C16 C17 -1.2(11) . . . . ?
C15 C16 C17 C12 -0.4(11) . . . . ?
C13 C12 C17 C16 1.8(10) . . . . ?
P1 C12 C17 C16 173.3(6) . . . . ?
C12 P1 C18 C19 11.4(7) . . . . ?
C24 P1 C18 C19 116.4(6) . . . . ?
Pt1 P1 C18 C19 -120.5(6) . . . . ?
C12 P1 C18 C23 -169.1(5) . . . . ?
C24 P1 C18 C23 -64.1(6) . . . . ?
Pt1 P1 C18 C23 59.1(5) . . . . ?
C23 C18 C19 C20 0.1(10) . . . . ?
P1 C18 C19 C20 179.7(5) . . . . ?
C18 C19 C20 C21 1.1(11) . . . . ?
C19 C20 C21 C22 -1.5(11) . . . . ?
C20 C21 C22 C23 0.7(11) . . . . ?
C21 C22 C23 C18 0.6(11) . . . . ?
C19 C18 C23 C22 -1.0(10) . . . . ?
P1 C18 C23 C22 179.4(6) . . . . ?
C12 P1 C24 C29 -73.6(6) . . . . ?
C18 P1 C24 C29 174.8(6) . . . . ?
Pt1 P1 C24 C29 53.4(6) . . . . ?
C12 P1 C24 C25 101.0(6) . . . . ?
C18 P1 C24 C25 -10.6(7) . . . . ?
Pt1 P1 C24 C25 -132.0(6) . . . . ?
C29 C24 C25 C26 0.5(11) . . . . ?
P1 C24 C25 C26 -174.1(6) . . . . ?
C24 C25 C26 C27 0.4(11) . . . . ?
C25 C26 C27 C28 -1.2(11) . . . . ?
C26 C27 C28 C29 1.1(11) . . . . ?
C27 C28 C29 C24 -0.2(11) . . . . ?
C25 C24 C29 C28 -0.6(11) . . . . ?
P1 C24 C29 C28 174.3(6) . . . . ?
C3 C4 B1 O1 162.9(7) . . . . ?
C5 C4 B1 O1 -15.6(10) . . . . ?
C3 C4 B1 O2 -13.7(10) . . . . ?
C5 C4 B1 O2 167.8(6) . . . . ?
